data_7123669
loop_
_publ_author_name
'Bahili, Mohammed A.'
'Stokes, Emily C.'
'Amesbury, Robert C.'
'Ould, Darren M. C.'
'Christo, Bashar'
'Horne, Rhian J.'
'Kariuki, Benson M.'
'Stewart, Jack A.'
'Taylor, Rebekah L.'
'Williams, P. Andrew'
'Jones, Matthew D.'
'Harris, Kenneth D. M.'
'Ward, Benjamin D.'

_publ_section_title
;
 Aluminium-catalysed isocyanate trimerization, enhanced by exploiting a
 dynamic coordination sphere
;
_journal_name_full 'Chemical Communications'
_journal_paper_doi 10.1039/C9CC03339D
_journal_year 2019
_chemical_formula_sum 'C16 H14 N2 O4'
_chemical_formula_weight 298.29
_space_group_crystal_system monoclinic
_space_group_IT_number 14
_space_group_name_Hall '-P 2ybc'
_space_group_name_H-M_alt 'P 1 21/c 1'
_symmetry_space_group_name_Hall '-P 2ybc'
_symmetry_space_group_name_H-M 'P 1 21/c 1'
_atom_sites_solution_hydrogens geom
_atom_sites_solution_primary direct
_audit_creation_method SHELXL-2014/7
_audit_update_record
;
2019-02-08 deposited with the CCDC.    2019-05-14 downloaded from the CCDC.
;
_cell_angle_alpha 90
_cell_angle_beta 99.750(7)
_cell_angle_gamma 90
_cell_formula_units_Z 2
_cell_length_a 15.9239(11)
_cell_length_b 5.4001(3)
_cell_length_c 8.0430(6)
_cell_measurement_reflns_used 1939
_cell_measurement_temperature 150(2)
_cell_measurement_theta_max 28.6240
_cell_measurement_theta_min 3.9850
_cell_volume 681.63(8)
_computing_cell_refinement 'CrysAlisPro 1.171.39.45b (Rigaku OD, 2018)'
_computing_data_collection 'CrysAlisPro 1.171.39.45b (Rigaku OD, 2018)'
_computing_data_reduction 'CrysAlisPro 1.171.39.45b (Rigaku OD, 2018)'
_computing_structure_refinement 'SHELXL-2014/7 (Sheldrick, 2014)'
_computing_structure_solution 'SHELXT (Sheldrick, 2014)'
_diffrn_ambient_temperature 150(2)
_diffrn_detector_area_resol_mean 10.5082
_diffrn_measured_fraction_theta_full 0.998
_diffrn_measured_fraction_theta_max 0.875
_diffrn_measurement_device_type 'SuperNova, Dual, Cu at home/near, Atlas'
_diffrn_measurement_method '\w scans'
_diffrn_radiation_type MoK\a
_diffrn_radiation_wavelength 0.71073
_diffrn_reflns_av_R_equivalents 0.0307
_diffrn_reflns_av_unetI/netI 0.0328
_diffrn_reflns_Laue_measured_fraction_full 0.998
_diffrn_reflns_Laue_measured_fraction_max 0.875
_diffrn_reflns_limit_h_max 21
_diffrn_reflns_limit_h_min -17
_diffrn_reflns_limit_k_max 6
_diffrn_reflns_limit_k_min -7
_diffrn_reflns_limit_l_max 8
_diffrn_reflns_limit_l_min -10
_diffrn_reflns_number 5462
_diffrn_reflns_point_group_measured_fraction_full 0.998
_diffrn_reflns_point_group_measured_fraction_max 0.875
_diffrn_reflns_theta_full 25.242
_diffrn_reflns_theta_max 29.555
_diffrn_reflns_theta_min 3.895
_diffrn_source 'micro-focus sealed X-ray tube'
_exptl_absorpt_coefficient_mu 0.106
_exptl_absorpt_correction_T_max 1.000
_exptl_absorpt_correction_T_min 0.605
_exptl_absorpt_correction_type gaussian
_exptl_absorpt_process_details
;
CrysAlisPro 1.171.39.45b (Rigaku Oxford Diffraction, 2018)
Numerical absorption correction based on gaussian integration over
            a multifaceted crystal model
Empirical absorption correction using spherical harmonics,
 implemented in SCALE3 ABSPACK scaling algorithm.
;
_exptl_crystal_colour colourless
_exptl_crystal_density_diffrn 1.453
_exptl_crystal_description irregular
_exptl_crystal_F_000 312
_exptl_crystal_size_max 0.366
_exptl_crystal_size_mid 0.289
_exptl_crystal_size_min 0.186
_refine_diff_density_max 0.243
_refine_diff_density_min -0.187
_refine_diff_density_rms 0.045
_refine_ls_extinction_coef 0.058(9)
_refine_ls_extinction_expression Fc^*^=kFc[1+0.001xFc^2^\l^3^/sin(2\q)]^-1/4^
_refine_ls_extinction_method 'SHELXL-2014/7 (Sheldrick 2014'
_refine_ls_goodness_of_fit_ref 1.037
_refine_ls_hydrogen_treatment constr
_refine_ls_matrix_type full
_refine_ls_number_parameters 102
_refine_ls_number_reflns 1680
_refine_ls_number_restraints 0
_refine_ls_restrained_S_all 1.037
_refine_ls_R_factor_all 0.0614
_refine_ls_R_factor_gt 0.0449
_refine_ls_shift/su_max 0.000
_refine_ls_shift/su_mean 0.000
_refine_ls_structure_factor_coef Fsqd
_refine_ls_weighting_details 'w=1/[\s^2^(Fo^2^)+(0.0737P)^2^+0.1739P] where P=(Fo^2^+2Fc^2^)/3'
_refine_ls_weighting_scheme calc
_refine_ls_wR_factor_gt 0.1232
_refine_ls_wR_factor_ref 0.1427
_reflns_Friedel_coverage 0.000
_reflns_number_gt 1307
_reflns_number_total 1680
_reflns_threshold_expression 'I > 2\s(I)'
_cod_data_source_file c9cc03339d2.cif
_cod_data_source_block 4MeOC6H4NCO_dimer_monoclinic
_cod_database_code 7123669
_shelx_shelxl_version_number 2014/7
_shelx_space_group_comment
;
The symmetry employed for this shelxl refinement is uniquely defined
by the following loop, which should always be used as a source of
symmetry information in preference to the above space-group names.
They are only intended as comments.
;
_shelx_estimated_absorpt_t_min 0.962
_shelx_estimated_absorpt_t_max 0.981

loop_
_space_group_symop_operation_xyz
'x, y, z'
'-x, y+1/2, -z+1/2'
'-x, -y, -z'
'x, -y-1/2, z-1/2'

loop_
_atom_site_label
_atom_site_type_symbol
_atom_site_fract_x
_atom_site_fract_y
_atom_site_fract_z
_atom_site_U_iso_or_equiv
_atom_site_adp_type
_atom_site_occupancy
_atom_site_site_symmetry_order
_atom_site_calc_flag
_atom_site_refinement_flags_posn
_atom_site_refinement_flags_adp
O1 O 0.48191(7) 0.1693(2) 0.64505(14) 0.0348(3) Uani 1 1 d . .
O2 O 0.89939(7) 0.5273(2) 0.85575(15) 0.0355(3) Uani 1 1 d . .
N1 N 0.56361(8) 0.4787(2) 0.52902(15) 0.0261(3) Uani 1 1 d . .
C1 C 0.49203(9) 0.3495(3) 0.56650(18) 0.0258(4) Uani 1 1 d . .
C2 C 0.64907(10) 0.4930(3) 0.60916(18) 0.0245(4) Uani 1 1 d . .
C3 C 0.68247(10) 0.3136(3) 0.7259(2) 0.0288(4) Uani 1 1 d . .
H3 H 0.6478 0.1803 0.7512 0.035 Uiso 1 1 calc R U
C4 C 0.76644(10) 0.3303(3) 0.8050(2) 0.0303(4) Uani 1 1 d . .
H4 H 0.7893 0.2085 0.8853 0.036 Uiso 1 1 calc R U
C5 C 0.81760(10) 0.5244(3) 0.76773(19) 0.0275(4) Uani 1 1 d . .
C6 C 0.78440(10) 0.7004(3) 0.6492(2) 0.0295(4) Uani 1 1 d . .
H6 H 0.8194 0.8319 0.6222 0.035 Uiso 1 1 calc R U
C7 C 0.70007(10) 0.6844(3) 0.5699(2) 0.0287(4) Uani 1 1 d . .
H7 H 0.6774 0.8051 0.4887 0.034 Uiso 1 1 calc R U
C8 C 0.95026(11) 0.7362(3) 0.8302(2) 0.0408(5) Uani 1 1 d . .
H8A H 0.9573 0.7433 0.7116 0.061 Uiso 1 1 calc R U
H8B H 1.0063 0.7213 0.9019 0.061 Uiso 1 1 calc R U
H8C H 0.9222 0.8877 0.8595 0.061 Uiso 1 1 calc R U

loop_
_atom_site_aniso_label
_atom_site_aniso_U_11
_atom_site_aniso_U_22
_atom_site_aniso_U_33
_atom_site_aniso_U_23
_atom_site_aniso_U_13
_atom_site_aniso_U_12
O1 0.0339(7) 0.0339(7) 0.0351(7) 0.0087(5) 0.0015(5) -0.0052(5)
O2 0.0249(6) 0.0412(7) 0.0382(7) 0.0055(5) -0.0007(5) -0.0008(5)
N1 0.0257(7) 0.0276(7) 0.0242(7) 0.0025(5) 0.0022(5) -0.0029(5)
C1 0.0274(8) 0.0286(8) 0.0208(7) -0.0012(6) 0.0022(5) -0.0020(6)
C2 0.0248(7) 0.0274(8) 0.0212(7) -0.0023(6) 0.0033(5) 0.0003(6)
C3 0.0281(8) 0.0275(8) 0.0311(8) 0.0027(6) 0.0062(6) -0.0011(6)
C4 0.0306(8) 0.0291(8) 0.0306(8) 0.0051(6) 0.0034(6) 0.0045(6)
C5 0.0240(8) 0.0325(8) 0.0258(8) -0.0023(6) 0.0041(6) 0.0029(6)
C6 0.0290(8) 0.0297(8) 0.0295(8) 0.0029(6) 0.0044(6) -0.0036(6)
C7 0.0298(8) 0.0287(8) 0.0269(8) 0.0046(6) 0.0027(6) -0.0005(6)
C8 0.0277(9) 0.0482(11) 0.0441(10) 0.0026(8) -0.0005(7) -0.0066(8)

loop_
_atom_type_symbol
_atom_type_description
_atom_type_scat_dispersion_real
_atom_type_scat_dispersion_imag
_atom_type_scat_source
C C 0.0033 0.0016 'International Tables Vol C Tables 4.2.6.8 and 6.1.1.4'
H H 0.0000 0.0000 'International Tables Vol C Tables 4.2.6.8 and 6.1.1.4'
N N 0.0061 0.0033 'International Tables Vol C Tables 4.2.6.8 and 6.1.1.4'
O O 0.0106 0.0060 'International Tables Vol C Tables 4.2.6.8 and 6.1.1.4'

loop_
_geom_angle_atom_site_label_1
_geom_angle_atom_site_label_2
_geom_angle_atom_site_label_3
_geom_angle
_geom_angle_site_symmetry_1
_geom_angle_site_symmetry_3
C5 O2 C8 116.60(12) . .
C2 N1 C1 133.08(12) . .
C2 N1 C1 132.92(12) . 3_666
C1 N1 C1 89.20(11) . 3_666
O1 C1 N1 134.97(14) . .
O1 C1 N1 134.23(14) . 3_666
N1 C1 N1 90.79(11) . 3_666
O1 C1 C1 179.46(17) . 3_666
N1 C1 C1 45.49(8) . 3_666
N1 C1 C1 45.30(8) 3_666 3_666
C7 C2 C3 120.15(14) . .
C7 C2 N1 119.76(13) . .
C3 C2 N1 120.09(13) . .
C4 C3 C2 119.65(14) . .
C4 C3 H3 120.2 . .
C2 C3 H3 120.2 . .
C3 C4 C5 120.40(14) . .
C3 C4 H4 119.8 . .
C5 C4 H4 119.8 . .
O2 C5 C6 124.38(14) . .
O2 C5 C4 115.89(13) . .
C6 C5 C4 119.72(14) . .
C5 C6 C7 120.00(14) . .
C5 C6 H6 120.0 . .
C7 C6 H6 120.0 . .
C2 C7 C6 120.06(14) . .
C2 C7 H7 120.0 . .
C6 C7 H7 120.0 . .
O2 C8 H8A 109.5 . .
O2 C8 H8B 109.5 . .
H8A C8 H8B 109.5 . .
O2 C8 H8C 109.5 . .
H8A C8 H8C 109.5 . .
H8B C8 H8C 109.5 . .

loop_
_geom_bond_atom_site_label_1
_geom_bond_atom_site_label_2
_geom_bond_distance
_geom_bond_site_symmetry_2
O1 C1 1.1858(18) .
O2 C5 1.3731(18) .
O2 C8 1.424(2) .
N1 C2 1.4057(18) .
N1 C1 1.4119(18) .
N1 C1 1.4164(19) 3_666
C1 N1 1.4164(19) 3_666
C1 C1 1.986(3) 3_666
C2 C7 1.384(2) .
C2 C3 1.390(2) .
C3 C4 1.383(2) .
C3 H3 0.9500 .
C4 C5 1.391(2) .
C4 H4 0.9500 .
C5 C6 1.386(2) .
C6 C7 1.388(2) .
C6 H6 0.9500 .
C7 H7 0.9500 .
C8 H8A 0.9800 .
C8 H8B 0.9800 .
C8 H8C 0.9800 .
